data_7121564
loop_
_publ_author_name
'Li, Ming'
'Wang, Cui-Tian'
'Qiu, Yi-Feng'
'Zhu, Xin-Yu'
'Han, Ya-Ping'
'Xia, Yu'
'Li, Xue-Song'
'Liang, Yong-Min'

_publ_section_title
;
 Base promoted direct difunctionalization/cascade cyclization of
 1,6-enynes.
;
_journal_issue 42
_journal_name_full 'Chemical communications (Cambridge, England)'
_journal_page_first 5334
_journal_page_last 5337
_journal_paper_doi 10.1039/c8cc03280g
_journal_volume 54
_journal_year 2018
_chemical_formula_moiety 'C30 H31 F2 N O4 S'
_chemical_formula_sum 'C30 H31 F2 N O4 S'
_chemical_formula_weight 539.62
_space_group_crystal_system triclinic
_space_group_IT_number 2
_space_group_name_Hall '-P 1'
_space_group_name_H-M_alt 'P -1'
_symmetry_space_group_name_Hall '-P 1'
_symmetry_space_group_name_H-M 'P -1'
_atom_sites_solution_hydrogens geom
_atom_sites_solution_primary direct
_atom_sites_solution_secondary difmap
_audit_creation_date 2018-04-20
_audit_creation_method
;
Olex2 1.2
(compiled 2017.03.28 svn.r3405 for OlexSys, GUI svn.r5337)
;
_audit_update_record
;
2018-04-25 deposited with the CCDC.
2018-04-27 downloaded from the CCDC.
;
_cell_angle_alpha 65.506(5)
_cell_angle_beta 85.068(4)
_cell_angle_gamma 61.827(5)
_cell_formula_units_Z 4
_cell_length_a 13.8373(7)
_cell_length_b 14.6324(8)
_cell_length_c 16.7936(8)
_cell_measurement_reflns_used 4073
_cell_measurement_temperature 173.00(10)
_cell_measurement_theta_max 26.7990
_cell_measurement_theta_min 3.6030
_cell_volume 2702.0(3)
_computing_cell_refinement
;
CrysAlisPro, Agilent Technologies,
Version 1.171.36.28 (release 01-02-2013 CrysAlis171 .NET)
(compiled Feb  1 2013,16:14:44)
;
_computing_data_collection
;
CrysAlisPro, Agilent Technologies,
Version 1.171.36.28 (release 01-02-2013 CrysAlis171 .NET)
(compiled Feb  1 2013,16:14:44)
;
_computing_data_reduction
;
CrysAlisPro, Agilent Technologies,
Version 1.171.36.28 (release 01-02-2013 CrysAlis171 .NET)
(compiled Feb  1 2013,16:14:44)
;
_computing_molecular_graphics 'Olex2 (Dolomanov et al., 2009)'
_computing_publication_material 'Olex2 (Dolomanov et al., 2009)'
_computing_structure_refinement 'ShelXL (Sheldrick, 2015)'
_computing_structure_solution 'ShelXS (Sheldrick, 2008)'
_diffrn_ambient_temperature 173.00(10)
_diffrn_detector_area_resol_mean 16.0733
_diffrn_measured_fraction_theta_full 0.998
_diffrn_measured_fraction_theta_max 0.998
_diffrn_measurement_details
;
#__ type_ start__ end____ width___ exp.time_
  1 omega  -11.00   15.00   1.0000    6.0000
omega____ theta____ kappa____ phi______ frames
    -      -24.1983  -99.0000 -180.0000 26

#__ type_ start__ end____ width___ exp.time_
  2 omega  -55.00   -4.00   1.0000    6.0000
omega____ theta____ kappa____ phi______ frames
    -      -24.1983   77.0000  -60.0000 51

#__ type_ start__ end____ width___ exp.time_
  3 omega  -50.00   37.00   1.0000    6.0000
omega____ theta____ kappa____ phi______ frames
    -       26.9327  -77.0000   90.0000 87

#__ type_ start__ end____ width___ exp.time_
  4 omega   35.00  116.00   1.0000    6.0000
omega____ theta____ kappa____ phi______ frames
    -       26.9327  178.0000  120.0000 81

#__ type_ start__ end____ width___ exp.time_
  5 omega  -40.00   73.00   1.0000    6.0000
omega____ theta____ kappa____ phi______ frames
    -       26.9327  -19.0000 -120.0000 113

#__ type_ start__ end____ width___ exp.time_
  6 omega   -6.00  101.00   1.0000    6.0000
omega____ theta____ kappa____ phi______ frames
    -       26.9327   57.0000 -150.0000 107
;
_diffrn_measurement_device_type 'SuperNova, Dual, Cu at zero, Eos'
_diffrn_measurement_method '\w scans'
_diffrn_orient_matrix_UB_11 0.0138555000
_diffrn_orient_matrix_UB_12 -0.0270343000
_diffrn_orient_matrix_UB_13 0.0465973000
_diffrn_orient_matrix_UB_21 0.0314654000
_diffrn_orient_matrix_UB_22 -0.0539222000
_diffrn_orient_matrix_UB_23 -0.0015152000
_diffrn_orient_matrix_UB_31 0.0475796000
_diffrn_orient_matrix_UB_32 0.0074327000
_diffrn_orient_matrix_UB_33 -0.0046571000
_diffrn_radiation_monochromator mirror
_diffrn_radiation_type MoK\a
_diffrn_radiation_wavelength 0.71073
_diffrn_reflns_av_R_equivalents 0.0393
_diffrn_reflns_av_unetI/netI 0.0748
_diffrn_reflns_limit_h_max 17
_diffrn_reflns_limit_h_min -17
_diffrn_reflns_limit_k_max 18
_diffrn_reflns_limit_k_min -17
_diffrn_reflns_limit_l_max 20
_diffrn_reflns_limit_l_min -17
_diffrn_reflns_number 18472
_diffrn_reflns_theta_full 26.02
_diffrn_reflns_theta_max 26.02
_diffrn_reflns_theta_min 3.27
_diffrn_source 'SuperNova (Mo) X-ray Source'
_exptl_absorpt_coefficient_mu 0.170
_exptl_absorpt_correction_T_max 1.00000
_exptl_absorpt_correction_T_min 0.75421
_exptl_absorpt_correction_type multi-scan
_exptl_absorpt_process_details
;
CrysAlisPro, Agilent Technologies,
Version 1.171.36.28 (release 01-02-2013 CrysAlis171 .NET)
(compiled Feb  1 2013,16:14:44)
Empirical absorption correction using spherical harmonics,
 implemented in SCALE3 ABSPACK scaling algorithm.
;
_exptl_crystal_colour 'clear light colourless'
_exptl_crystal_colour_lustre clear
_exptl_crystal_colour_modifier light
_exptl_crystal_colour_primary colourless
_exptl_crystal_density_diffrn 1.327
_exptl_crystal_density_method 'not measured'
_exptl_crystal_description block
_exptl_crystal_F_000 1136
_exptl_crystal_size_max 0.15
_exptl_crystal_size_mid 0.14
_exptl_crystal_size_min 0.12
_refine_diff_density_max 0.935
_refine_diff_density_min -0.365
_refine_diff_density_rms 0.057
_refine_ls_extinction_method none
_refine_ls_goodness_of_fit_ref 1.034
_refine_ls_hydrogen_treatment constr
_refine_ls_matrix_type full
_refine_ls_number_parameters 744
_refine_ls_number_reflns 10621
_refine_ls_number_restraints 18
_refine_ls_restrained_S_all 1.036
_refine_ls_R_factor_all 0.0954
_refine_ls_R_factor_gt 0.0594
_refine_ls_shift/su_max 0.000
_refine_ls_shift/su_mean 0.000
_refine_ls_structure_factor_coef Fsqd
_refine_ls_weighting_details 'calc w=1/[\s^2^(Fo^2^)+(0.0619P)^2^+0.8691P] where P=(Fo^2^+2Fc^2^)/3'
_refine_ls_weighting_scheme calc
_refine_ls_wR_factor_gt 0.1349
_refine_ls_wR_factor_ref 0.1599
_reflns_number_gt 7033
_reflns_number_total 10621
_reflns_threshold_expression >2sigma(I)
_cod_data_source_file c8cc03280g2.cif
_cod_data_source_block lim_3a
_cod_depositor_comments 'Adding full bibliography for 7121564--7121565.cif.'
_cod_original_cell_volume 2702.0(2)
_cod_database_code 7121564
_reflns_odcompleteness_completeness 99.78
_reflns_odcompleteness_iscentric 1
_reflns_odcompleteness_theta 26.32
_olex2_refinement_description
;
1. Fixed Uiso
 At 1.2 times of:
  All C(H) groups, All C(H,H) groups, All C(H,H,H,H) groups
 At 1.5 times of:
  All C(H,H,H) groups, All C(H,H,H,H,H,H) groups
2. Uiso/Uaniso restraints and constraints
Uanis(F3') \\sim Ueq, Uanis(C37') \\sim Ueq, Uanis(O5') \\sim Ueq: with sigma
of 0.001 and sigma for terminal atoms of 0.01
3. Others
 Fixed Sof: H36A(0.65) H36B(0.65) H36C(0.35) H36D(0.35) H40A(0.65) H40B(0.65)
 H40C(0.65) H40D(0.35) H40E(0.35) H40F(0.35) F3(0.65) F4(0.65) O5(0.65)
 C37(0.65) C38(0.65) C39(0.65) H39A(0.65) H39B(0.65) F3'(0.35) F4'(0.35)
 O5'(0.35) C37'(0.35) C38'(0.35) C39'(0.35) H39C(0.35) H39D(0.35)
4.a Secondary CH2 refined with riding coordinates:
 C1(H1A,H1B), C4(H4A,H4B), C6(H6A,H6B), C9(H9A,H9B), C31(H31A,H31B), C34(H34A,
 H34B), C36(H36A,H36B), C36(H36C,H36D), C39(H39A,H39B), C39'(H39C,H39D)
4.b Me refined with riding coordinates:
 C40(H40A,H40B,H40C), C40(H40D,H40E,H40F)
4.c Aromatic/amide H refined with riding coordinates:
 C13(H13), C14(H14), C15(H15), C16(H16), C17(H17), C19(H19), C20(H20),
 C21(H21), C22(H22), C23(H23), C25(H25), C26(H26), C28(H28), C29(H29), C43(H43),
  C44(H44), C45(H45), C46(H46), C47(H47), C49(H49), C50(H50), C51(H51),
 C52(H52), C53(H53), C55(H55), C56(H56), C58(H58), C59(H59)
4.d Idealised Me refined as rotating group:
 C5(H5A,H5B,H5C), C10(H10A,H10B,H10C), C30(H30A,H30B,H30C), C35(H35A,H35B,
 H35C), C60(H60A,H60B,H60C)
;
_olex2_date_sample_data_collection 2018-04-20
_olex2_submission_special_instructions 'No special instructions were received'

loop_
_space_group_symop_id
_space_group_symop_operation_xyz
1 'x, y, z'
2 '-x, -y, -z'

loop_
_atom_site_label
_atom_site_type_symbol
_atom_site_fract_x
_atom_site_fract_y
_atom_site_fract_z
_atom_site_U_iso_or_equiv
_atom_site_adp_type
_atom_site_occupancy
_atom_site_calc_flag
_atom_site_disorder_assembly
_atom_site_disorder_group
_atom_site_refinement_flags_posn
_atom_site_refinement_flags_adp
S1 S 0.50192(6) 0.91837(6) 0.37882(5) 0.02682(18) Uani 1 d . . . .
F1 F 0.13984(14) 0.95651(14) 0.36858(12) 0.0407(4) Uani 1 d . . . .
F2 F 0.03198(13) 1.08486(16) 0.41480(13) 0.0493(5) Uani 1 d . . . .
O1 O 0.20743(17) 1.13784(18) 0.40630(15) 0.0416(5) Uani 1 d . . . .
O2 O 0.20374(16) 1.10236(18) 0.28853(13) 0.0375(5) Uani 1 d . . . .
O3 O 0.49169(15) 1.00964(16) 0.39717(14) 0.0345(5) Uani 1 d . . . .
O4 O 0.49107(15) 0.93436(17) 0.28929(12) 0.0346(5) Uani 1 d . . . .
N1 N 0.40425(17) 0.88830(19) 0.42377(14) 0.0232(5) Uani 1 d . . . .
C1 C 0.3920(2) 0.8015(2) 0.40829(18) 0.0268(6) Uani 1 d . . . .
H1A H 0.4638 0.7382 0.4121 0.032 Uiso 1 calc . . R .
H1B H 0.3506 0.8350 0.3507 0.032 Uiso 1 calc . . R .
C2 C 0.3293(2) 0.7620(2) 0.48143(17) 0.0248(6) Uani 1 d . . . .
C3 C 0.3068(2) 0.8272(2) 0.53789(18) 0.0269(6) Uani 1 d . . . .
C4 C 0.3948(2) 0.8667(2) 0.51704(17) 0.0267(6) Uani 1 d . . . .
H4A H 0.3709 0.9359 0.5250 0.032 Uiso 1 calc . . R .
H4B H 0.4648 0.8076 0.5542 0.032 Uiso 1 calc . . R .
C5 C 0.3206(3) 0.7574(3) 0.63822(18) 0.0355(7) Uani 1 d . . . .
H5A H 0.2603 0.7409 0.6528 0.053 Uiso 1 calc . . GR .
H5B H 0.3209 0.8008 0.6681 0.053 Uiso 1 calc . . GR .
H5C H 0.3892 0.6869 0.6565 0.053 Uiso 1 calc . . GR .
C6 C 0.1878(2) 0.9282(3) 0.5122(2) 0.0324(7) Uani 1 d . . . .
H6A H 0.1387 0.8960 0.5356 0.039 Uiso 1 calc . . R .
H6B H 0.1821 0.9731 0.5434 0.039 Uiso 1 calc . . R .
C7 C 0.1424(2) 1.0100(2) 0.4173(2) 0.0323(7) Uani 1 d . . . .
C8 C 0.1911(2) 1.0898(2) 0.3702(2) 0.0309(7) Uani 1 d . . . .
C9 C 0.2413(3) 1.1848(3) 0.2371(2) 0.0512(9) Uani 1 d . . . .
H9A H 0.3083 1.1670 0.2681 0.061 Uiso 1 calc . . R .
H9B H 0.1850 1.2617 0.2274 0.061 Uiso 1 calc . . R .
C10 C 0.2631(3) 1.1765(4) 0.1511(2) 0.0705(12) Uani 1 d . . . .
H10A H 0.2799 1.2357 0.1126 0.106 Uiso 1 calc . . GR .
H10B H 0.1987 1.1857 0.1242 0.106 Uiso 1 calc . . GR .
H10C H 0.3246 1.1030 0.1611 0.106 Uiso 1 calc . . GR .
C11 C 0.2993(2) 0.6844(2) 0.48841(17) 0.0249(6) Uani 1 d . . . .
C12 C 0.2433(2) 0.6374(2) 0.56319(19) 0.0307(7) Uani 1 d . . . .
C13 C 0.1290(3) 0.6875(3) 0.5540(2) 0.0372(7) Uani 1 d . . . .
H13 H 0.0870 0.7512 0.5023 0.045 Uiso 1 calc . . R .
C14 C 0.0768(3) 0.6433(3) 0.6214(3) 0.0510(9) Uani 1 d . . . .
H14 H 0.0000 0.6777 0.6152 0.061 Uiso 1 calc . . R .
C15 C 0.1387(4) 0.5482(4) 0.6979(3) 0.0604(11) Uani 1 d . . . .
H15 H 0.1035 0.5189 0.7434 0.073 Uiso 1 calc . . R .
C16 C 0.2524(4) 0.4966(3) 0.7070(2) 0.0535(10) Uani 1 d . . . .
H16 H 0.2943 0.4322 0.7584 0.064 Uiso 1 calc . . R .
C17 C 0.3041(3) 0.5409(3) 0.6394(2) 0.0417(8) Uani 1 d . . . .
H17 H 0.3810 0.5051 0.6454 0.050 Uiso 1 calc . . R .
C18 C 0.3130(2) 0.6430(3) 0.41875(19) 0.0291(6) Uani 1 d . . . .
C19 C 0.3766(2) 0.5274(3) 0.4373(2) 0.0355(7) Uani 1 d . . . .
H19 H 0.4158 0.4748 0.4933 0.043 Uiso 1 calc . . R .
C20 C 0.3816(3) 0.4903(3) 0.3725(2) 0.0484(9) Uani 1 d . . . .
H20 H 0.4249 0.4130 0.3853 0.058 Uiso 1 calc . . R .
C21 C 0.3233(3) 0.5663(3) 0.2899(3) 0.0559(10) Uani 1 d . . . .
H21 H 0.3266 0.5404 0.2471 0.067 Uiso 1 calc . . R .
C22 C 0.2596(3) 0.6814(3) 0.2701(2) 0.0510(9) Uani 1 d . . . .
H22 H 0.2204 0.7333 0.2139 0.061 Uiso 1 calc . . R .
C23 C 0.2544(3) 0.7189(3) 0.3340(2) 0.0385(7) Uani 1 d . . . .
H23 H 0.2110 0.7964 0.3205 0.046 Uiso 1 calc . . R .
C24 C 0.6283(2) 0.7953(2) 0.43498(18) 0.0263(6) Uani 1 d . . . .
C25 C 0.6711(2) 0.7766(3) 0.51529(19) 0.0302(6) Uani 1 d . . . .
H25 H 0.6374 0.8322 0.5368 0.036 Uiso 1 calc . . R .
C26 C 0.7645(2) 0.6745(3) 0.5630(2) 0.0358(7) Uani 1 d . . . .
H26 H 0.7932 0.6619 0.6169 0.043 Uiso 1 calc . . R .
C27 C 0.8163(2) 0.5906(3) 0.5326(2) 0.0326(7) Uani 1 d . . . .
C28 C 0.7749(2) 0.6129(3) 0.4504(2) 0.0336(7) Uani 1 d . . . .
H28 H 0.8109 0.5587 0.4278 0.040 Uiso 1 calc . . R .
C29 C 0.6812(2) 0.7139(2) 0.40152(19) 0.0294(6) Uani 1 d . . . .
H29 H 0.6537 0.7273 0.3469 0.035 Uiso 1 calc . . R .
C30 C 0.9127(3) 0.4767(3) 0.5885(2) 0.0474(8) Uani 1 d . . . .
H30A H 0.9619 0.4883 0.6154 0.071 Uiso 1 calc . . GR .
H30B H 0.9516 0.4382 0.5521 0.071 Uiso 1 calc . . GR .
H30C H 0.8863 0.4307 0.6336 0.071 Uiso 1 calc . . GR .
S2 S 0.91165(6) 1.45527(7) -0.11973(5) 0.03401(19) Uani 1 d . . . .
O6 O 0.61089(19) 1.5820(2) -0.07264(17) 0.0549(6) Uani 1 d . . . .
O7 O 0.84122(17) 1.49127(19) -0.19618(13) 0.0440(6) Uani 1 d . . . .
O8 O 0.92023(18) 1.53818(17) -0.10069(14) 0.0426(5) Uani 1 d . . . .
N2 N 0.8663(2) 1.3872(2) -0.03498(15) 0.0320(6) Uani 1 d . . . .
C31 C 0.8460(3) 1.2982(3) -0.03838(19) 0.0377(7) Uani 1 d . . . .
H31A H 0.9040 1.2528 -0.0639 0.045 Uiso 1 calc . . R .
H31B H 0.7753 1.3324 -0.0730 0.045 Uiso 1 calc . . R .
C32 C 0.8464(2) 1.2252(3) 0.05737(19) 0.0317(7) Uani 1 d . . . .
C33 C 0.8702(2) 1.2724(3) 0.11493(18) 0.0315(7) Uani 1 d . . . .
C34 C 0.9241(3) 1.3411(3) 0.05386(19) 0.0351(7) Uani 1 d . . . .
H34A H 0.9132 1.4025 0.0686 0.042 Uiso 1 calc . . R .
H34B H 1.0028 1.2922 0.0576 0.042 Uiso 1 calc . . R .
C35 C 0.9499(3) 1.1837(3) 0.2007(2) 0.0423(8) Uani 1 d . . . .
H35A H 0.9147 1.1444 0.2417 0.064 Uiso 1 calc . . GR .
H35B H 0.9697 1.2217 0.2259 0.064 Uiso 1 calc . . GR .
H35C H 1.0154 1.1294 0.1882 0.064 Uiso 1 calc . . GR .
C36 C 0.7623(3) 1.3485(3) 0.1425(2) 0.0402(8) Uani 1 d . . . .
H36A H 0.7427 1.2968 0.1901 0.048 Uiso 0.65 calc A 1 R .
H36B H 0.7816 1.3876 0.1677 0.048 Uiso 0.65 calc A 1 R .
H36C H 0.7151 1.3132 0.1553 0.048 Uiso 0.35 calc A 2 R .
H36D H 0.7821 1.3475 0.1970 0.048 Uiso 0.35 calc A 2 R .
C40 C 0.5603(3) 1.7016(4) -0.2265(3) 0.0625(10) Uani 1 d . . . .
H40A H 0.5799 1.7527 -0.2735 0.094 Uiso 0.65 calc B 1 R .
H40B H 0.4812 1.7354 -0.2306 0.094 Uiso 0.65 calc B 1 R .
H40C H 0.5901 1.6303 -0.2312 0.094 Uiso 0.65 calc B 1 R .
H40D H 0.5362 1.7053 -0.2802 0.094 Uiso 0.35 calc B 2 R .
H40E H 0.6364 1.6843 -0.2251 0.094 Uiso 0.35 calc B 2 R .
H40F H 0.5157 1.7741 -0.2240 0.094 Uiso 0.35 calc B 2 R .
C41 C 0.8263(2) 1.1373(3) 0.08049(19) 0.0322(7) Uani 1 d . . . .
C42 C 0.8330(2) 1.0557(3) 0.17340(19) 0.0324(7) Uani 1 d . . . .
C43 C 0.9322(3) 0.9599(3) 0.2207(2) 0.0435(8) Uani 1 d . . . .
H43 H 0.9970 0.9476 0.1953 0.052 Uiso 1 calc . . R .
C44 C 0.9362(3) 0.8827(3) 0.3049(2) 0.0487(9) Uani 1 d . . . .
H44 H 1.0037 0.8193 0.3355 0.058 Uiso 1 calc . . R .
C45 C 0.8414(3) 0.8986(3) 0.3438(2) 0.0472(9) Uani 1 d . . . .
H45 H 0.8443 0.8465 0.4005 0.057 Uiso 1 calc . . R .
C46 C 0.7425(3) 0.9923(3) 0.2980(2) 0.0446(8) Uani 1 d . . . .
H46 H 0.6782 1.0039 0.3241 0.053 Uiso 1 calc . . R .
C47 C 0.7374(3) 1.0700(3) 0.2134(2) 0.0381(7) Uani 1 d . . . .
H47 H 0.6695 1.1324 0.1828 0.046 Uiso 1 calc . . R .
C48 C 0.7876(3) 1.1167(3) 0.0124(2) 0.0385(7) Uani 1 d . . . .
C49 C 0.6809(3) 1.1907(3) -0.0335(2) 0.0539(10) Uani 1 d . . . .
H49 H 0.6354 1.2549 -0.0232 0.065 Uiso 1 calc . . R .
C50 C 0.6411(4) 1.1706(4) -0.0942(3) 0.0716(13) Uani 1 d . . . .
H50 H 0.5695 1.2207 -0.1241 0.086 Uiso 1 calc . . R .
C51 C 0.7083(5) 1.0761(5) -0.1097(3) 0.0783(15) Uani 1 d . . . .
H51 H 0.6823 1.0625 -0.1506 0.094 Uiso 1 calc . . R .
C52 C 0.8139(4) 1.0017(4) -0.0653(3) 0.0707(13) Uani 1 d . . . .
H52 H 0.8591 0.9381 -0.0763 0.085 Uiso 1 calc . . R .
C53 C 0.8532(3) 1.0213(3) -0.0039(2) 0.0531(9) Uani 1 d . . . .
H53 H 0.9243 0.9699 0.0266 0.064 Uiso 1 calc . . R .
C54 C 1.0452(2) 1.3555(3) -0.12415(18) 0.0327(7) Uani 1 d . . . .
C55 C 1.1360(2) 1.3361(3) -0.0763(2) 0.0348(7) Uani 1 d . . . .
H55 H 1.1261 1.3778 -0.0441 0.042 Uiso 1 calc . . R .
C56 C 1.2402(3) 1.2544(3) -0.0773(2) 0.0405(8) Uani 1 d . . . .
H56 H 1.3007 1.2426 -0.0465 0.049 Uiso 1 calc . . R .
C57 C 1.2573(3) 1.1892(3) -0.1231(2) 0.0426(8) Uani 1 d . . . .
C58 C 1.1667(3) 1.2109(3) -0.1714(2) 0.0447(8) Uani 1 d . . . .
H58 H 1.1771 1.1694 -0.2039 0.054 Uiso 1 calc . . R .
C59 C 1.0615(3) 1.2925(3) -0.1722(2) 0.0403(8) Uani 1 d . . . .
H59 H 1.0015 1.3056 -0.2047 0.048 Uiso 1 calc . . R .
C60 C 1.3714(3) 1.0955(4) -0.1193(3) 0.0668(11) Uani 1 d . . . .
H60A H 1.4259 1.1071 -0.0994 0.100 Uiso 1 calc . . GR .
H60B H 1.3823 1.0974 -0.1771 0.100 Uiso 1 calc . . GR .
H60C H 1.3785 1.0225 -0.0790 0.100 Uiso 1 calc . . GR .
F3 F 0.6169(3) 1.3953(4) 0.0358(3) 0.0457(10) Uani 0.65 d C 1 . .
F4 F 0.5720(3) 1.4818(3) 0.1223(3) 0.0578(10) Uani 0.65 d C 1 . .
O5 O 0.6952(4) 1.5947(5) 0.0230(3) 0.0606(13) Uani 0.65 d C 1 . .
C37 C 0.6565(4) 1.4395(4) 0.0769(3) 0.0355(11) Uani 0.65 d C 1 . .
C38 C 0.6607(4) 1.5444(5) 0.0087(4) 0.0430(13) Uani 0.65 d C 1 . .
C39 C 0.6040(4) 1.6817(5) -0.1444(4) 0.0520(14) Uani 0.65 d C 1 . .
H39A H 0.5579 1.7477 -0.1322 0.062 Uiso 0.65 calc C 1 R .
H39B H 0.6775 1.6745 -0.1487 0.062 Uiso 0.65 calc C 1 R .
F3' F 0.7420(7) 1.5367(6) 0.0584(5) 0.059(2) Uani 0.35 d C 2 . U
F4' F 0.6035(7) 1.5198(7) 0.1254(5) 0.074(2) Uani 0.35 d C 2 . .
O5' O 0.6297(11) 1.4193(10) -0.0017(7) 0.069(4) Uani 0.35 d C 2 . U
C37' C 0.6949(9) 1.4727(10) 0.0765(7) 0.041(2) Uani 0.35 d C 2 . U
C38' C 0.6407(8) 1.4866(11) -0.0014(7) 0.048(3) Uani 0.35 d C 2 . .
C39' C 0.5494(9) 1.6159(10) -0.1541(7) 0.063(3) Uani 0.35 d C 2 . .
H39C H 0.5746 1.5493 -0.1660 0.075 Uiso 0.35 calc C 2 R .
H39D H 0.4718 1.6431 -0.1470 0.075 Uiso 0.35 calc C 2 R .

loop_
_atom_site_aniso_label
_atom_site_aniso_U_11
_atom_site_aniso_U_22
_atom_site_aniso_U_33
_atom_site_aniso_U_23
_atom_site_aniso_U_13
_atom_site_aniso_U_12
S1 0.0269(4) 0.0234(4) 0.0271(4) -0.0060(3) 0.0072(3) -0.0144(3)
F1 0.0432(10) 0.0331(10) 0.0466(11) -0.0130(9) -0.0061(8) -0.0203(9)
F2 0.0240(9) 0.0390(11) 0.0687(14) -0.0142(10) 0.0105(9) -0.0112(9)
O1 0.0453(13) 0.0362(13) 0.0515(14) -0.0209(12) 0.0068(11) -0.0238(11)
O2 0.0388(12) 0.0397(13) 0.0292(12) -0.0063(10) 0.0017(9) -0.0220(11)
O3 0.0345(11) 0.0237(11) 0.0452(13) -0.0114(10) 0.0120(10) -0.0178(10)
O4 0.0342(11) 0.0369(12) 0.0250(11) -0.0066(10) 0.0079(9) -0.0176(10)
N1 0.0240(11) 0.0240(12) 0.0225(12) -0.0084(10) 0.0064(10) -0.0141(10)
C1 0.0295(15) 0.0306(16) 0.0241(15) -0.0111(13) 0.0071(12) -0.0184(13)
C2 0.0256(14) 0.0253(15) 0.0189(14) -0.0047(12) 0.0023(11) -0.0129(13)
C3 0.0289(15) 0.0279(15) 0.0263(15) -0.0113(13) 0.0103(12) -0.0166(13)
C4 0.0330(15) 0.0303(16) 0.0219(14) -0.0108(13) 0.0076(12) -0.0199(14)
C5 0.0526(19) 0.0406(19) 0.0223(15) -0.0115(15) 0.0095(14) -0.0315(17)
C6 0.0312(16) 0.0336(17) 0.0375(17) -0.0166(15) 0.0154(14) -0.0199(14)
C7 0.0237(15) 0.0282(16) 0.0427(18) -0.0151(15) 0.0048(13) -0.0107(13)
C8 0.0256(15) 0.0222(15) 0.0353(17) -0.0081(14) -0.0003(13) -0.0072(13)
C9 0.048(2) 0.043(2) 0.044(2) 0.0010(18) 0.0029(17) -0.0242(18)
C10 0.061(3) 0.083(3) 0.037(2) -0.003(2) 0.0069(19) -0.032(2)
C11 0.0258(14) 0.0211(14) 0.0228(14) -0.0045(12) 0.0008(11) -0.0114(12)
C12 0.0432(17) 0.0295(16) 0.0286(16) -0.0130(14) 0.0102(14) -0.0247(15)
C13 0.0457(19) 0.0361(18) 0.0399(18) -0.0180(16) 0.0156(15) -0.0271(16)
C14 0.059(2) 0.053(2) 0.068(3) -0.038(2) 0.035(2) -0.041(2)
C15 0.105(3) 0.063(3) 0.048(2) -0.030(2) 0.047(2) -0.067(3)
C16 0.094(3) 0.047(2) 0.0297(19) -0.0088(17) 0.0110(19) -0.048(2)
C17 0.060(2) 0.0374(19) 0.0306(18) -0.0082(16) 0.0048(16) -0.0311(18)
C18 0.0294(15) 0.0352(17) 0.0301(16) -0.0136(14) 0.0091(13) -0.0221(14)
C19 0.0365(17) 0.0304(17) 0.0408(18) -0.0151(15) 0.0014(14) -0.0164(15)
C20 0.054(2) 0.042(2) 0.059(2) -0.030(2) 0.0100(18) -0.0229(18)
C21 0.078(3) 0.063(3) 0.049(2) -0.036(2) 0.010(2) -0.040(2)
C22 0.071(2) 0.053(2) 0.0338(19) -0.0166(18) -0.0028(17) -0.034(2)
C23 0.0445(18) 0.0372(19) 0.0351(18) -0.0137(16) 0.0025(15) -0.0217(16)
C24 0.0244(14) 0.0247(15) 0.0306(16) -0.0089(13) 0.0059(12) -0.0152(13)
C25 0.0313(15) 0.0330(17) 0.0345(17) -0.0158(15) 0.0072(13) -0.0207(14)
C26 0.0373(17) 0.0407(19) 0.0327(17) -0.0121(15) -0.0001(14) -0.0236(16)
C27 0.0260(15) 0.0293(16) 0.0385(18) -0.0080(15) 0.0022(13) -0.0154(14)
C28 0.0289(16) 0.0306(17) 0.0438(19) -0.0194(16) 0.0115(14) -0.0142(14)
C29 0.0290(15) 0.0310(16) 0.0290(16) -0.0115(14) 0.0057(13) -0.0164(14)
C30 0.0407(19) 0.0367(19) 0.047(2) -0.0067(17) -0.0020(16) -0.0134(16)
S2 0.0431(4) 0.0284(4) 0.0258(4) -0.0019(3) 0.0018(3) -0.0214(4)
O6 0.0513(15) 0.0546(17) 0.0499(16) -0.0092(14) -0.0002(12) -0.0289(13)
O7 0.0479(13) 0.0435(14) 0.0273(12) 0.0003(11) -0.0043(10) -0.0237(12)
O8 0.0533(14) 0.0278(12) 0.0451(14) -0.0082(11) 0.0046(11) -0.0243(11)
N2 0.0426(14) 0.0325(14) 0.0230(13) -0.0061(12) 0.0022(11) -0.0242(13)
C31 0.056(2) 0.0370(18) 0.0289(17) -0.0099(15) 0.0076(15) -0.0325(17)
C32 0.0325(16) 0.0327(17) 0.0262(15) -0.0081(14) 0.0029(13) -0.0167(14)
C33 0.0368(17) 0.0344(17) 0.0224(15) -0.0072(14) 0.0018(13) -0.0204(15)
C34 0.0407(17) 0.0401(18) 0.0293(16) -0.0128(15) 0.0043(14) -0.0246(16)
C35 0.0481(19) 0.046(2) 0.0272(17) -0.0046(16) -0.0040(15) -0.0268(18)
C36 0.051(2) 0.045(2) 0.0272(16) -0.0125(16) 0.0070(15) -0.0275(17)
C40 0.060(2) 0.063(3) 0.053(2) -0.013(2) 0.003(2) -0.030(2)
C41 0.0321(16) 0.0317(17) 0.0309(16) -0.0087(14) 0.0058(13) -0.0181(14)
C42 0.0370(17) 0.0309(17) 0.0291(16) -0.0065(14) 0.0028(13) -0.0212(15)
C43 0.0392(18) 0.042(2) 0.0408(19) -0.0070(17) 0.0066(15) -0.0229(17)
C44 0.054(2) 0.040(2) 0.038(2) 0.0020(17) -0.0065(17) -0.0269(18)
C45 0.071(3) 0.045(2) 0.0311(18) -0.0071(17) 0.0067(18) -0.039(2)
C46 0.059(2) 0.051(2) 0.044(2) -0.0228(19) 0.0240(18) -0.041(2)
C47 0.0410(18) 0.0345(18) 0.0415(19) -0.0135(16) 0.0103(15) -0.0233(16)
C48 0.055(2) 0.0396(19) 0.0287(17) -0.0088(15) 0.0099(15) -0.0338(18)
C49 0.072(3) 0.053(2) 0.044(2) -0.0131(19) -0.0035(19) -0.039(2)
C50 0.103(3) 0.069(3) 0.051(3) -0.011(2) -0.014(2) -0.056(3)
C51 0.142(5) 0.087(4) 0.042(2) -0.021(3) 0.006(3) -0.087(4)
C52 0.120(4) 0.069(3) 0.061(3) -0.041(3) 0.035(3) -0.065(3)
C53 0.075(3) 0.053(2) 0.049(2) -0.024(2) 0.020(2) -0.043(2)
C54 0.0439(18) 0.0329(17) 0.0209(15) -0.0043(14) 0.0068(13) -0.0249(15)
C55 0.0450(18) 0.0323(17) 0.0298(16) -0.0083(14) 0.0063(14) -0.0251(16)
C56 0.0422(19) 0.045(2) 0.0326(18) -0.0102(16) 0.0082(15) -0.0263(17)
C57 0.051(2) 0.042(2) 0.0324(18) -0.0132(16) 0.0177(16) -0.0253(18)
C58 0.064(2) 0.047(2) 0.0326(18) -0.0182(17) 0.0148(17) -0.033(2)
C59 0.052(2) 0.044(2) 0.0292(17) -0.0115(16) 0.0049(15) -0.0299(18)
C60 0.065(3) 0.068(3) 0.056(3) -0.026(2) 0.024(2) -0.027(2)
F3 0.0348(17) 0.044(2) 0.069(3) -0.024(2) 0.007(2) -0.0264(17)
F4 0.051(2) 0.062(3) 0.055(2) -0.029(2) 0.0157(17) -0.0204(19)
O5 0.069(4) 0.062(4) 0.061(4) -0.026(3) 0.002(3) -0.038(3)
C37 0.038(3) 0.041(3) 0.036(3) -0.020(3) 0.016(2) -0.024(3)
C38 0.040(3) 0.033(3) 0.064(4) -0.021(3) 0.012(3) -0.024(3)
C39 0.045(3) 0.037(3) 0.056(4) -0.002(3) 0.001(3) -0.021(3)
F3' 0.072(5) 0.042(4) 0.052(5) -0.012(3) 0.004(4) -0.024(4)
F4' 0.112(7) 0.064(5) 0.055(4) -0.032(4) -0.007(4) -0.039(5)
O5' 0.096(7) 0.038(5) 0.068(7) -0.021(5) 0.051(5) -0.037(5)
C37' 0.041(2) 0.042(2) 0.041(3) -0.0182(14) 0.0060(10) -0.0194(14)
C38' 0.040(6) 0.054(7) 0.026(6) -0.003(6) 0.014(4) -0.020(6)
C39' 0.057(7) 0.057(7) 0.045(6) 0.012(6) -0.023(5) -0.030(6)

loop_
_atom_type_symbol
_atom_type_description
_atom_type_scat_dispersion_real
_atom_type_scat_dispersion_imag
_atom_type_scat_source
C C 0.0033 0.0016 'International Tables Vol C Tables 4.2.6.8 and 6.1.1.4'
H H 0.0000 0.0000 'International Tables Vol C Tables 4.2.6.8 and 6.1.1.4'
F F 0.0171 0.0103 'International Tables Vol C Tables 4.2.6.8 and 6.1.1.4'
N N 0.0061 0.0033 'International Tables Vol C Tables 4.2.6.8 and 6.1.1.4'
O O 0.0106 0.0060 'International Tables Vol C Tables 4.2.6.8 and 6.1.1.4'
S S 0.1246 0.1234 'International Tables Vol C Tables 4.2.6.8 and 6.1.1.4'

loop_
_geom_angle_atom_site_label_1
_geom_angle_atom_site_label_2
_geom_angle_atom_site_label_3
_geom_angle
O3 S1 N1 106.52(11)
O3 S1 C24 108.78(12)
O4 S1 O3 120.06(12)
O4 S1 N1 105.79(11)
O4 S1 C24 108.65(13)
N1 S1 C24 106.19(12)
C8 O2 C9 115.3(2)
C1 N1 S1 117.03(16)
C4 N1 S1 118.43(16)
C4 N1 C1 108.5(2)
N1 C1 H1A 110.9
N1 C1 H1B 110.9
N1 C1 C2 104.1(2)
H1A C1 H1B 109.0
C2 C1 H1A 110.9
C2 C1 H1B 110.9
C1 C2 C3 108.4(2)
C11 C2 C1 122.1(2)
C11 C2 C3 129.4(2)
C2 C3 C4 102.4(2)
C2 C3 C5 116.2(2)
C2 C3 C6 111.0(2)
C4 C3 C6 112.7(2)
C5 C3 C4 108.8(2)
C5 C3 C6 106.0(2)
N1 C4 C3 103.2(2)
N1 C4 H4A 111.1
N1 C4 H4B 111.1
C3 C4 H4A 111.1
C3 C4 H4B 111.1
H4A C4 H4B 109.1
C3 C5 H5A 109.5
C3 C5 H5B 109.5
C3 C5 H5C 109.5
H5A C5 H5B 109.5
H5A C5 H5C 109.5
H5B C5 H5C 109.5
C3 C6 H6A 107.2
C3 C6 H6B 107.2
H6A C6 H6B 106.8
C7 C6 C3 120.7(2)
C7 C6 H6A 107.2
C7 C6 H6B 107.2
F1 C7 F2 104.5(2)
F1 C7 C6 112.0(2)
F1 C7 C8 111.0(2)
F2 C7 C6 107.2(2)
F2 C7 C8 103.3(2)
C6 C7 C8 117.5(2)
O1 C8 O2 127.3(3)
O1 C8 C7 120.3(3)
O2 C8 C7 112.2(2)
O2 C9 H9A 110.3
O2 C9 H9B 110.3
O2 C9 C10 107.0(3)
H9A C9 H9B 108.6
C10 C9 H9A 110.3
C10 C9 H9B 110.3
C9 C10 H10A 109.5
C9 C10 H10B 109.5
C9 C10 H10C 109.5
H10A C10 H10B 109.5
H10A C10 H10C 109.5
H10B C10 H10C 109.5
C2 C11 C12 123.7(2)
C2 C11 C18 121.9(2)
C18 C11 C12 114.2(2)
C13 C12 C11 119.9(3)
C17 C12 C11 121.1(3)
C17 C12 C13 118.9(3)
C12 C13 H13 119.8
C14 C13 C12 120.3(3)
C14 C13 H13 119.8
C13 C14 H14 120.0
C15 C14 C13 120.0(3)
C15 C14 H14 120.0
C14 C15 H15 120.0
C16 C15 C14 120.0(3)
C16 C15 H15 120.0
C15 C16 H16 120.1
C15 C16 C17 119.7(3)
C17 C16 H16 120.1
C12 C17 H17 119.5
C16 C17 C12 121.0(3)
C16 C17 H17 119.5
C19 C18 C11 121.6(3)
C19 C18 C23 118.0(3)
C23 C18 C11 120.2(3)
C18 C19 H19 119.9
C20 C19 C18 120.2(3)
C20 C19 H19 119.9
C19 C20 H20 119.6
C21 C20 C19 120.7(3)
C21 C20 H20 119.6
C20 C21 H21 120.0
C20 C21 C22 120.0(3)
C22 C21 H21 120.0
C21 C22 H22 120.2
C23 C22 C21 119.6(3)
C23 C22 H22 120.2
C18 C23 H23 119.3
C22 C23 C18 121.4(3)
C22 C23 H23 119.3
C25 C24 S1 119.7(2)
C25 C24 C29 120.3(3)
C29 C24 S1 119.9(2)
C24 C25 H25 120.4
C26 C25 C24 119.2(3)
C26 C25 H25 120.4
C25 C26 H26 119.2
C25 C26 C27 121.6(3)
C27 C26 H26 119.2
C26 C27 C28 118.3(3)
C26 C27 C30 120.7(3)
C28 C27 C30 120.9(3)
C27 C28 H28 119.4
C29 C28 C27 121.3(3)
C29 C28 H28 119.4
C24 C29 H29 120.4
C28 C29 C24 119.2(3)
C28 C29 H29 120.4
C27 C30 H30A 109.5
C27 C30 H30B 109.5
C27 C30 H30C 109.5
H30A C30 H30B 109.5
H30A C30 H30C 109.5
H30B C30 H30C 109.5
O7 S2 O8 120.24(14)
O7 S2 N2 106.06(12)
O7 S2 C54 108.14(14)
O8 S2 N2 106.42(12)
O8 S2 C54 108.08(13)
N2 S2 C54 107.24(13)
C38 O6 C39 121.2(4)
C38 O6 C39' 173.0(5)
C39 O6 C39' 64.9(5)
C38' O6 C38 48.0(6)
C38' O6 C39 166.1(6)
C38' O6 C39' 126.5(8)
C31 N2 S2 117.96(19)
C34 N2 S2 117.62(18)
C34 N2 C31 107.7(2)
N2 C31 H31A 110.9
N2 C31 H31B 110.9
N2 C31 C32 104.3(2)
H31A C31 H31B 108.9
C32 C31 H31A 110.9
C32 C31 H31B 110.9
C31 C32 C33 108.4(2)
C41 C32 C31 121.7(3)
C41 C32 C33 129.8(3)
C32 C33 C34 102.1(2)
C32 C33 C35 116.4(2)
C32 C33 C36 111.7(2)
C34 C33 C35 108.5(2)
C34 C33 C36 112.3(2)
C35 C33 C36 106.0(2)
N2 C34 C33 103.7(2)
N2 C34 H34A 111.0
N2 C34 H34B 111.0
C33 C34 H34A 111.0
C33 C34 H34B 111.0
H34A C34 H34B 109.0
C33 C35 H35A 109.5
C33 C35 H35B 109.5
C33 C35 H35C 109.5
H35A C35 H35B 109.5
H35A C35 H35C 109.5
H35B C35 H35C 109.5
C33 C36 H36A 106.7
C33 C36 H36B 106.7
C33 C36 H36C 108.0
C33 C36 H36D 108.0
H36A C36 H36B 106.6
H36A C36 H36C 37.1
H36A C36 H36D 72.8
H36B C36 H36C 136.0
H36B C36 H36D 35.1
H36C C36 H36D 107.3
C37 C36 C33 122.5(3)
C37 C36 H36A 106.7
C37 C36 H36B 106.7
C37 C36 H36C 75.7
C37 C36 H36D 126.0
C37' C36 C33 117.1(5)
C37' C36 H36A 132.5
C37' C36 H36B 78.4
C37' C36 H36C 108.0
C37' C36 H36D 108.0
C37' C36 C37 33.1(4)
H40A C40 H40B 109.5
H40A C40 H40C 109.5
H40A C40 H40D 73.9
H40A C40 H40E 61.7
H40A C40 H40F 76.3
H40B C40 H40C 109.5
H40B C40 H40D 74.4
H40B C40 H40E 167.5
H40B C40 H40F 58.4
H40C C40 H40D 63.5
H40C C40 H40E 82.5
H40C C40 H40F 167.9
H40D C40 H40E 109.5
H40D C40 H40F 109.5
H40E C40 H40F 109.5
C39 C40 H40A 109.5
C39 C40 H40B 109.5
C39 C40 H40C 109.5
C39 C40 H40D 173.0
C39 C40 H40E 68.1
C39 C40 H40F 77.5
C39' C40 H40A 171.1
C39' C40 H40B 79.4
C39' C40 H40C 66.3
C39' C40 H40D 109.5
C39' C40 H40E 109.5
C39' C40 H40F 109.5
C39' C40 C39 66.3(5)
C32 C41 C42 125.3(3)
C32 C41 C48 121.0(3)
C48 C41 C42 113.6(2)
C43 C42 C41 121.8(3)
C43 C42 C47 117.6(3)
C47 C42 C41 120.5(3)
C42 C43 H43 119.4
C44 C43 C42 121.1(3)
C44 C43 H43 119.4
C43 C44 H44 119.7
C45 C44 C43 120.6(3)
C45 C44 H44 119.7
C44 C45 H45 120.4
C46 C45 C44 119.2(3)
C46 C45 H45 120.4
C45 C46 H46 119.7
C45 C46 C47 120.7(3)
C47 C46 H46 119.7
C42 C47 H47 119.6
C46 C47 C42 120.8(3)
C46 C47 H47 119.6
C49 C48 C41 120.1(3)
C53 C48 C41 121.8(3)
C53 C48 C49 118.0(3)
C48 C49 H49 119.4
C50 C49 C48 121.3(4)
C50 C49 H49 119.4
C49 C50 H50 120.3
C51 C50 C49 119.4(4)
C51 C50 H50 120.3
C50 C51 H51 119.8
C50 C51 C52 120.4(4)
C52 C51 H51 119.8
C51 C52 H52 119.9
C51 C52 C53 120.1(4)
C53 C52 H52 119.9
C48 C53 C52 120.8(4)
C48 C53 H53 119.6
C52 C53 H53 119.6
C55 C54 S2 119.5(2)
C59 C54 S2 120.8(2)
C59 C54 C55 119.7(3)
C54 C55 H55 120.4
C56 C55 C54 119.2(3)
C56 C55 H55 120.4
C55 C56 H56 119.1
C55 C56 C57 121.8(3)
C57 C56 H56 119.1
C56 C57 C60 121.0(3)
C58 C57 C56 118.3(3)
C58 C57 C60 120.7(3)
C57 C58 H58 119.3
C59 C58 C57 121.3(3)
C59 C58 H58 119.3
C54 C59 H59 120.1
C58 C59 C54 119.7(3)
C58 C59 H59 120.1
C57 C60 H60A 109.5
C57 C60 H60B 109.5
C57 C60 H60C 109.5
H60A C60 H60B 109.5
H60A C60 H60C 109.5
H60B C60 H60C 109.5
F3 C37 C36 113.4(4)
F3 C37 C38 110.2(4)
F4 C37 C36 109.0(4)
F4 C37 F3 103.1(4)
F4 C37 C38 104.3(4)
C38 C37 C36 115.6(4)
O6 C38 C37 113.5(5)
O5 C38 O6 121.0(6)
O5 C38 C37 125.3(6)
O6 C39 H39A 108.8
O6 C39 H39B 108.8
C40 C39 O6 113.7(4)
C40 C39 H39A 108.8
C40 C39 H39B 108.8
H39A C39 H39B 107.7
F3' C37' C36 116.4(8)
F3' C37' F4' 103.8(9)
F3' C37' C38' 113.5(11)
F4' C37' C36 102.6(8)
C38' C37' C36 113.5(9)
C38' C37' F4' 105.1(8)
O6 C38' C37' 117.9(12)
O5' C38' O6 120.8(12)
O5' C38' C37' 121.2(13)
O6 C39' H39C 108.9
O6 C39' H39D 108.9
C40 C39' O6 113.3(7)
C40 C39' H39C 108.9
C40 C39' H39D 108.9
H39C C39' H39D 107.7

loop_
_geom_bond_atom_site_label_1
_geom_bond_atom_site_label_2
_geom_bond_distance
S1 O3 1.4330(19)
S1 O4 1.432(2)
S1 N1 1.643(2)
S1 C24 1.758(3)
F1 C7 1.358(3)
F2 C7 1.389(3)
O1 C8 1.201(3)
O2 C8 1.313(3)
O2 C9 1.456(4)
N1 C1 1.481(3)
N1 C4 1.471(3)
C1 H1A 0.9700
C1 H1B 0.9700
C1 C2 1.516(4)
C2 C3 1.525(4)
C2 C11 1.341(4)
C3 C4 1.537(3)
C3 C5 1.537(4)
C3 C6 1.542(4)
C4 H4A 0.9700
C4 H4B 0.9700
C5 H5A 0.9600
C5 H5B 0.9600
C5 H5C 0.9600
C6 H6A 0.9700
C6 H6B 0.9700
C6 C7 1.500(4)
C7 C8 1.526(4)
C9 H9A 0.9700
C9 H9B 0.9700
C9 C10 1.493(5)
C10 H10A 0.9600
C10 H10B 0.9600
C10 H10C 0.9600
C11 C12 1.507(4)
C11 C18 1.488(4)
C12 C13 1.385(4)
C12 C17 1.381(4)
C13 H13 0.9300
C13 C14 1.384(4)
C14 H14 0.9300
C14 C15 1.379(5)
C15 H15 0.9300
C15 C16 1.376(5)
C16 H16 0.9300
C16 C17 1.380(4)
C17 H17 0.9300
C18 C19 1.392(4)
C18 C23 1.397(4)
C19 H19 0.9300
C19 C20 1.387(4)
C20 H20 0.9300
C20 C21 1.370(5)
C21 H21 0.9300
C21 C22 1.382(5)
C22 H22 0.9300
C22 C23 1.377(4)
C23 H23 0.9300
C24 C25 1.387(4)
C24 C29 1.390(4)
C25 H25 0.9300
C25 C26 1.380(4)
C26 H26 0.9300
C26 C27 1.382(4)
C27 C28 1.388(4)
C27 C30 1.503(4)
C28 H28 0.9300
C28 C29 1.381(4)
C29 H29 0.9300
C30 H30A 0.9600
C30 H30B 0.9600
C30 H30C 0.9600
S2 O7 1.430(2)
S2 O8 1.432(2)
S2 N2 1.635(2)
S2 C54 1.752(3)
O6 C38 1.350(6)
O6 C39 1.422(6)
O6 C38' 1.306(11)
O6 C39' 1.442(10)
N2 C31 1.479(3)
N2 C34 1.477(3)
C31 H31A 0.9700
C31 H31B 0.9700
C31 C32 1.516(4)
C32 C33 1.530(4)
C32 C41 1.337(4)
C33 C34 1.531(4)
C33 C35 1.532(4)
C33 C36 1.556(4)
C34 H34A 0.9700
C34 H34B 0.9700
C35 H35A 0.9600
C35 H35B 0.9600
C35 H35C 0.9600
C36 H36A 0.9700
C36 H36B 0.9700
C36 H36C 0.9700
C36 H36D 0.9700
C36 C37 1.534(6)
C36 C37' 1.519(12)
C40 H40A 0.9600
C40 H40B 0.9600
C40 H40C 0.9600
C40 H40D 0.9600
C40 H40E 0.9600
C40 H40F 0.9600
C40 C39 1.413(6)
C40 C39' 1.400(11)
C41 C42 1.498(4)
C41 C48 1.493(4)
C42 C43 1.388(4)
C42 C47 1.394(4)
C43 H43 0.9300
C43 C44 1.381(4)
C44 H44 0.9300
C44 C45 1.376(5)
C45 H45 0.9300
C45 C46 1.370(5)
C46 H46 0.9300
C46 C47 1.386(4)
C47 H47 0.9300
C48 C49 1.394(5)
C48 C53 1.387(5)
C49 H49 0.9300
C49 C50 1.389(5)
C50 H50 0.9300
C50 C51 1.374(6)
C51 H51 0.9300
C51 C52 1.374(6)
C52 H52 0.9300
C52 C53 1.388(5)
C53 H53 0.9300
C54 C55 1.397(4)
C54 C59 1.393(4)
C55 H55 0.9300
C55 C56 1.376(4)
C56 H56 0.9300
C56 C57 1.386(4)
C57 C58 1.385(5)
C57 C60 1.508(5)
C58 H58 0.9300
C58 C59 1.376(5)
C59 H59 0.9300
C60 H60A 0.9600
C60 H60B 0.9600
C60 H60C 0.9600
F3 C37 1.402(6)
F4 C37 1.373(5)
O5 C38 1.151(7)
C37 C38 1.512(7)
C39 H39A 0.9700
C39 H39B 0.9700
F3' C37' 1.305(14)
F4' C37' 1.488(13)
O5' C38' 1.067(17)
C37' C38' 1.457(15)
C39' H39C 0.9700
C39' H39D 0.9700

loop_
_geom_torsion_atom_site_label_1
_geom_torsion_atom_site_label_2
_geom_torsion_atom_site_label_3
_geom_torsion_atom_site_label_4
_geom_torsion
S1 N1 C1 C2 160.14(18)
S1 N1 C4 C3 -172.97(17)
S1 C24 C25 C26 173.6(2)
S1 C24 C29 C28 -174.1(2)
F1 C7 C8 O1 -174.5(2)
F1 C7 C8 O2 9.7(3)
F2 C7 C8 O1 74.0(3)
F2 C7 C8 O2 -101.9(3)
O3 S1 N1 C1 175.63(19)
O3 S1 N1 C4 -51.4(2)
O3 S1 C24 C25 32.0(2)
O3 S1 C24 C29 -152.1(2)
O4 S1 N1 C1 46.8(2)
O4 S1 N1 C4 179.77(19)
O4 S1 C24 C25 164.3(2)
O4 S1 C24 C29 -19.8(2)
N1 S1 C24 C25 -82.3(2)
N1 S1 C24 C29 93.6(2)
N1 C1 C2 C3 -0.1(3)
N1 C1 C2 C11 178.2(2)
C1 N1 C4 C3 -36.4(3)
C1 C2 C3 C4 -21.0(3)
C1 C2 C3 C5 -139.4(2)
C1 C2 C3 C6 99.4(2)
C1 C2 C11 C12 176.0(3)
C1 C2 C11 C18 -7.8(4)
C2 C3 C4 N1 34.1(3)
C2 C3 C6 C7 -48.4(3)
C2 C11 C12 C13 94.0(3)
C2 C11 C12 C17 -89.5(4)
C2 C11 C18 C19 121.4(3)
C2 C11 C18 C23 -63.8(4)
C3 C2 C11 C12 -6.1(5)
C3 C2 C11 C18 170.0(3)
C3 C6 C7 F1 61.2(3)
C3 C6 C7 F2 175.3(2)
C3 C6 C7 C8 -69.1(3)
C4 N1 C1 C2 22.9(3)
C4 C3 C6 C7 65.8(3)
C5 C3 C4 N1 157.7(2)
C5 C3 C6 C7 -175.4(2)
C6 C3 C4 N1 -85.1(3)
C6 C7 C8 O1 -43.8(4)
C6 C7 C8 O2 140.4(3)
C8 O2 C9 C10 173.5(3)
C9 O2 C8 O1 -0.4(4)
C9 O2 C8 C7 175.2(2)
C11 C2 C3 C4 160.9(3)
C11 C2 C3 C5 42.5(4)
C11 C2 C3 C6 -78.7(4)
C11 C12 C13 C14 178.4(3)
C11 C12 C17 C16 -178.6(3)
C11 C18 C19 C20 175.5(3)
C11 C18 C23 C22 -175.5(3)
C12 C11 C18 C19 -62.2(3)
C12 C11 C18 C23 112.7(3)
C12 C13 C14 C15 -0.6(4)
C13 C12 C17 C16 -2.1(4)
C13 C14 C15 C16 -0.5(5)
C14 C15 C16 C17 0.4(5)
C15 C16 C17 C12 1.0(5)
C17 C12 C13 C14 1.9(4)
C18 C11 C12 C13 -82.4(3)
C18 C11 C12 C17 94.1(3)
C18 C19 C20 C21 -0.8(5)
C19 C18 C23 C22 -0.5(4)
C19 C20 C21 C22 0.7(5)
C20 C21 C22 C23 -0.5(5)
C21 C22 C23 C18 0.4(5)
C23 C18 C19 C20 0.6(4)
C24 S1 N1 C1 -68.5(2)
C24 S1 N1 C4 64.4(2)
C24 C25 C26 C27 0.1(4)
C25 C24 C29 C28 1.9(4)
C25 C26 C27 C28 2.5(4)
C25 C26 C27 C30 -175.4(3)
C26 C27 C28 C29 -3.0(4)
C27 C28 C29 C24 0.8(4)
C29 C24 C25 C26 -2.3(4)
C30 C27 C28 C29 175.0(3)
S2 N2 C31 C32 160.2(2)
S2 N2 C34 C33 -173.64(19)
S2 C54 C55 C56 177.5(2)
S2 C54 C59 C58 -177.0(2)
O7 S2 N2 C31 48.9(3)
O7 S2 N2 C34 -179.4(2)
O7 S2 C54 C55 158.3(2)
O7 S2 C54 C59 -24.0(3)
O8 S2 N2 C31 178.0(2)
O8 S2 N2 C34 -50.3(2)
O8 S2 C54 C55 26.7(3)
O8 S2 C54 C59 -155.7(2)
N2 S2 C54 C55 -87.7(2)
N2 S2 C54 C59 89.9(2)
N2 C31 C32 C33 -1.5(3)
N2 C31 C32 C41 177.4(3)
C31 N2 C34 C33 -37.4(3)
C31 C32 C33 C34 -20.3(3)
C31 C32 C33 C35 -138.2(3)
C31 C32 C33 C36 99.9(3)
C31 C32 C41 C42 175.3(3)
C31 C32 C41 C48 -8.3(4)
C32 C33 C34 N2 34.3(3)
C32 C33 C36 C37 -45.2(4)
C32 C33 C36 C37' -83.0(6)
C32 C41 C42 C43 -85.2(4)
C32 C41 C42 C47 98.9(4)
C32 C41 C48 C49 -70.8(4)
C32 C41 C48 C53 112.8(4)
C33 C32 C41 C42 -6.0(5)
C33 C32 C41 C48 170.3(3)
C33 C36 C37 F3 57.9(5)
C33 C36 C37 F4 172.2(3)
C33 C36 C37 C38 -70.8(5)
C33 C36 C37' F3' -64.6(9)
C33 C36 C37' F4' -177.2(5)
C33 C36 C37' C38' 69.9(9)
C34 N2 C31 C32 24.1(3)
C34 C33 C36 C37 68.8(4)
C34 C33 C36 C37' 31.0(6)
C35 C33 C34 N2 157.8(2)
C35 C33 C36 C37 -172.9(3)
C35 C33 C36 C37' 149.2(5)
C36 C33 C34 N2 -85.4(3)
C36 C37 C38 O6 139.8(4)
C36 C37 C38 O5 -45.5(7)
C36 C37' C38' O6 -158.9(7)
C36 C37' C38' O5' 17.7(16)
C41 C32 C33 C34 160.9(3)
C41 C32 C33 C35 43.0(4)
C41 C32 C33 C36 -78.9(4)
C41 C42 C43 C44 -177.1(3)
C41 C42 C47 C46 177.5(3)
C41 C48 C49 C50 -177.0(3)
C41 C48 C53 C52 177.6(3)
C42 C41 C48 C49 106.0(3)
C42 C41 C48 C53 -70.4(4)
C42 C43 C44 C45 0.4(5)
C43 C42 C47 C46 1.4(4)
C43 C44 C45 C46 0.0(5)
C44 C45 C46 C47 0.4(5)
C45 C46 C47 C42 -1.1(5)
C47 C42 C43 C44 -1.0(4)
C48 C41 C42 C43 98.3(3)
C48 C41 C42 C47 -77.7(3)
C48 C49 C50 C51 -0.3(6)
C49 C48 C53 C52 1.1(5)
C49 C50 C51 C52 0.3(6)
C50 C51 C52 C53 0.3(6)
C51 C52 C53 C48 -1.1(6)
C53 C48 C49 C50 -0.5(5)
C54 S2 N2 C31 -66.5(2)
C54 S2 N2 C34 65.2(2)
C54 C55 C56 C57 -1.4(4)
C55 C54 C59 C58 0.6(4)
C55 C56 C57 C58 2.4(5)
C55 C56 C57 C60 -176.6(3)
C56 C57 C58 C59 -2.0(5)
C57 C58 C59 C54 0.5(5)
C59 C54 C55 C56 -0.2(4)
C60 C57 C58 C59 177.0(3)
F3 C37 C38 O6 9.5(6)
F3 C37 C38 O5 -175.8(5)
F4 C37 C38 O6 -100.6(5)
F4 C37 C38 O5 74.2(7)
C37 C36 C37' F3' -173.3(14)
C37 C36 C37' F4' 74.1(9)
C37 C36 C37' C38' -38.8(7)
C38 O6 C39 C40 173.4(4)
C38 O6 C38' O5' -177.3(15)
C38 O6 C38' C37' -0.7(6)
C38 O6 C39' C40 163(4)
C39 O6 C38 O5 3.1(7)
C39 O6 C38 C37 178.1(4)
C39 O6 C38' O5' -134(2)
C39 O6 C38' C37' 42(3)
C39 O6 C39' C40 10.4(7)
C39 C40 C39' O6 -10.3(7)
F3' C37' C38' O6 -23.0(13)
F3' C37' C38' O5' 153.5(12)
F4' C37' C38' O6 89.8(10)
F4' C37' C38' O5' -93.7(14)
C37' C36 C37 F3 148.6(10)
C37' C36 C37 F4 -97.1(9)
C37' C36 C37 C38 19.9(7)
C38' O6 C38 O5 172.0(9)
C38' O6 C38 C37 -13.0(6)
C38' O6 C39 C40 137(3)
C38' O6 C39' C40 -160.3(8)
C39' O6 C38 O5 -148(5)
C39' O6 C38 C37 27(5)
C39' O6 C39 C40 -10.3(6)
C39' O6 C38' O5' 8.3(16)
C39' O6 C38' C37' -175.1(9)
C39' C40 C39 O6 10.5(7)
